data_7246245
loop_
_publ_author_name
'Shetty, Suchetha'
'Idrees, Karam B.'
'Xie, Haomiao'
'Alameddine, Bassam'
'Farha, Omar K.'

_publ_section_title
;
 Synthesis of zirconium-based metal--organic frameworks with iron(ii)
 clathrochelate ligands
;
_journal_issue 10
_journal_name_full CrystEngComm
_journal_page_first 1550
_journal_page_last 1555
_journal_paper_doi 10.1039/D2CE01686A
_journal_volume 25
_journal_year 2023
_chemical_formula_moiety 'C120 H48 B12 Fe6 N36 O68 Zr6'
_chemical_formula_sum 'C120 H48 B12 Fe6 N36 O68 Zr6'
_chemical_formula_weight 4094.08
_space_group_crystal_system cubic
_space_group_IT_number 225
_space_group_name_Hall '-F 4 2 3'
_space_group_name_H-M_alt 'F m -3 m'
_atom_sites_solution_hydrogens geom
_audit_creation_date 2022-11-12
_audit_creation_method
;
Olex2 1.5
(compiled 2022.04.07 svn.rca3783a0 for OlexSys, GUI svn.r6498)
;
_audit_update_record
;
2022-12-06 deposited with the CCDC.	2023-02-06 downloaded from the CCDC.
;
_cell_angle_alpha 90
_cell_angle_beta 90
_cell_angle_gamma 90
_cell_formula_units_Z 4
_cell_length_a 37.5848(3)
_cell_length_b 37.5848(3)
_cell_length_c 37.5848(3)
_cell_measurement_reflns_used 5258
_cell_measurement_temperature 200.01(10)
_cell_measurement_theta_max 73.7070
_cell_measurement_theta_min 3.8950
_cell_volume 53092.9(7)
_computing_cell_refinement 'CrysAlisPro 1.171.41.121a (Rigaku OD, 2021)'
_computing_data_collection 'CrysAlisPro 1.171.41.121a (Rigaku OD, 2021)'
_computing_data_reduction 'CrysAlisPro 1.171.41.121a (Rigaku OD, 2021)'
_computing_molecular_graphics 'Olex2 1.5 (Dolomanov et al., 2009)'
_computing_publication_material 'Olex2 1.5 (Dolomanov et al., 2009)'
_computing_structure_refinement 'SHELXL 2018/3 (Sheldrick, 2015)'
_computing_structure_solution 'olex2.solve 1.5 (Bourhis et al., 2015)'
_diffrn_ambient_environment N~2~
_diffrn_ambient_temperature 200.01(10)
_diffrn_detector 'Hybrid Pixel Array Detector'
_diffrn_detector_area_resol_mean 10.0000
_diffrn_detector_type HyPix
_diffrn_measured_fraction_theta_full 0.999
_diffrn_measured_fraction_theta_max 0.985
_diffrn_measurement_details
;
List of Runs (angles in degrees, time in seconds):

  # Type    Start    End  Width  t~exp~   \w     \q     \k     \f   Frames
#--------------------------------------------------------------------------
  1  \w    -27.00  19.00   0.50   40.00    --   47.48 -20.00 -87.00   92
  2  \w     42.00 108.00   0.50  170.00    --  113.25-108.00  10.00  132
  3  \w    -27.00  17.00   0.50   40.00    --   47.48 -19.00  60.00   88
  4  \w    -75.00 -33.00   0.50  170.00    -- -106.00  61.00   0.00   84
  5  \w     42.00  82.00   0.50  170.00    --  113.25 -67.00-171.00   80
  6  \w     42.00  71.00   0.50  170.00    --  113.25 -61.00 150.00   58
  7  \w   -120.00 -95.00   0.50   40.00    --  -47.48 -62.00  43.00   50
;
_diffrn_measurement_device 'four-circle diffractometer'
_diffrn_measurement_device_type 'XtaLAB Synergy, Single source at home/near, HyPix'
_diffrn_measurement_method '\w scans'
_diffrn_orient_matrix_type 'CrysAlisPro convention (1999,Acta A55,543-557)'
_diffrn_orient_matrix_UB_11 0.0079383000
_diffrn_orient_matrix_UB_12 0.0113112000
_diffrn_orient_matrix_UB_13 0.0385968000
_diffrn_orient_matrix_UB_21 0.0305000000
_diffrn_orient_matrix_UB_22 -0.0273548000
_diffrn_orient_matrix_UB_23 0.0017362000
_diffrn_orient_matrix_UB_31 0.0262037000
_diffrn_orient_matrix_UB_32 0.0283653000
_diffrn_orient_matrix_UB_33 -0.0136732000
_diffrn_radiation_monochromator mirror
_diffrn_radiation_probe x-ray
_diffrn_radiation_type 'Cu K\a'
_diffrn_radiation_wavelength 1.54184
_diffrn_reflns_av_R_equivalents 0.0909
_diffrn_reflns_av_unetI/netI 0.0421
_diffrn_reflns_Laue_measured_fraction_full 0.999
_diffrn_reflns_Laue_measured_fraction_max 0.985
_diffrn_reflns_limit_h_max 39
_diffrn_reflns_limit_h_min -30
_diffrn_reflns_limit_k_max 44
_diffrn_reflns_limit_k_min -29
_diffrn_reflns_limit_l_max 39
_diffrn_reflns_limit_l_min -47
_diffrn_reflns_number 26210
_diffrn_reflns_point_group_measured_fraction_full 0.999
_diffrn_reflns_point_group_measured_fraction_max 0.985
_diffrn_reflns_theta_full 67.684
_diffrn_reflns_theta_max 79.371
_diffrn_reflns_theta_min 3.901
_diffrn_source 'micro-focus sealed X-ray tube'
_diffrn_source_type 'PhotonJet (Cu) X-ray Source'
_exptl_absorpt_coefficient_mu 2.471
_exptl_absorpt_correction_T_max 1.00000
_exptl_absorpt_correction_T_min 0.67255
_exptl_absorpt_correction_type multi-scan
_exptl_absorpt_process_details
;
CrysAlisPro 1.171.41.121a (Rigaku Oxford Diffraction, 2021)
Empirical absorption correction using spherical harmonics,
implemented in SCALE3 ABSPACK scaling algorithm.
;
_exptl_crystal_colour 'clear dark red'
_exptl_crystal_colour_lustre clear
_exptl_crystal_colour_modifier dark
_exptl_crystal_colour_primary red
_exptl_crystal_density_diffrn 0.512
_exptl_crystal_description block
_exptl_crystal_F_000 8080
_exptl_crystal_size_max 0.2
_exptl_crystal_size_mid 0.2
_exptl_crystal_size_min 0.15
_refine_diff_density_max 0.667
_refine_diff_density_min -0.935
_refine_diff_density_rms 0.110
_refine_ls_extinction_method none
_refine_ls_goodness_of_fit_ref 1.058
_refine_ls_hydrogen_treatment constr
_refine_ls_matrix_type full
_refine_ls_number_parameters 106
_refine_ls_number_reflns 2811
_refine_ls_number_restraints 137
_refine_ls_restrained_S_all 1.112
_refine_ls_R_factor_all 0.0879
_refine_ls_R_factor_gt 0.0793
_refine_ls_shift/su_max 0.000
_refine_ls_shift/su_mean 0.000
_refine_ls_structure_factor_coef Fsqd
_refine_ls_weighting_details 'w=1/[\s^2^(Fo^2^)+(0.1685P)^2^] where P=(Fo^2^+2Fc^2^)/3'
_refine_ls_weighting_scheme calc
_refine_ls_wR_factor_gt 0.2163
_refine_ls_wR_factor_ref 0.2257
_reflns_Friedel_coverage 0.000
_reflns_number_gt 2246
_reflns_number_total 2811
_reflns_threshold_expression 'I > 2\s(I)'
_cod_data_source_file d2ce01686a2.cif
_cod_data_source_block zr-kwait-def-200k_auto
_cod_depositor_comments 'Adding full bibliography for 7246245.cif.'
_cod_original_cell_volume 53092.7(14)
_cod_database_code 7246245
_shelx_shelxl_version_number 2018/3
_chemical_oxdiff_formula 'Zr Fe N C O'
_shelx_space_group_comment
;
The symmetry employed for this shelxl refinement is uniquely defined
by the following loop, which should always be used as a source of
symmetry information in preference to the above space-group names.
They are only intended as comments.
;
_shelx_estimated_absorpt_t_max 0.708
_shelx_estimated_absorpt_t_min 0.638
_olex2_refinement_description
;
1. Restrained distances
 C3-C2 = C4-C3 = C4-C5 = C4_$1-C5 = C4-C3 = C3_$1-C2
 1.39 with sigma of 0.01
 C4_$1-C3 = C5-C2 = C4-C3_$1
 2.78 with sigma of 0.02
 C6-C6_$4
 1.38 with sigma of 0.01
 Fe1-N3 \\sim Fe1-N2 \\sim Fe1-N1
 with sigma of 0.01
 C7-C7_$4 \\sim C8-C8_$4 \\sim C6-C6_$4
 with sigma of 0.01
2. Rigid bond restraints
 O5, Zr1
 with sigma for 1-2 distances of 0.01 and sigma for 1-3 distances of 0.01
3. Uiso/Uaniso restraints and constraints
C1 \\sim C2 \\sim C3 \\sim C4 \\sim C5 \\sim Fe1 \\sim O4 \\sim O5 \\sim B1
\\sim C6 \\sim C7 \\sim C8 \\sim N1 \\sim N2 \\sim N3 \\sim O1 \\sim O2 \\sim
O3: within 2A with sigma of 0.02 and sigma for terminal atoms of 0.04 within 2A
Uanis(C4) \\sim Ueq: with sigma of 0.01 and sigma for terminal atoms of 0.02
Uanis(O2) \\sim Ueq: with sigma of 0.1 and sigma for terminal atoms of 0.2
4. Others
 Fixed Sof: B1(0.0625) C6(0.25) C7(0.25) C8(0.25) N1(0.25) N2(0.25) N3(0.25)
 O1(0.25) O2(0.25) O3(0.25)
5.a Free rotating group:
 B1(C6,C7,C8,N1,N2,N3,O1,O2,O3)
5.b Aromatic/amide H refined with riding coordinates:
 C3(H3), C4(H4)
;
_smtbx_masks_void_probe_radius 1.2
_smtbx_masks_void_truncation_radius 1.2
_olex2_submission_special_instructions 'No special instructions were received'
_oxdiff_exptl_absorpt_empirical_details
;
Empirical correction (ABSPACK) includes:
- Absorption correction using spherical harmonics
- Frame scaling
;
_oxdiff_exptl_absorpt_empirical_full_max 1.561
_oxdiff_exptl_absorpt_empirical_full_min 0.510

loop_
_space_group_symop_operation_xyz
'x, y, z'
'-y, x, z'
'-x, -y, z'
'y, -x, z'
'x, -z, y'
'x, -y, -z'
'x, z, -y'
'z, y, -x'
'-x, y, -z'
'-z, y, x'
'z, x, y'
'y, z, x'
'-y, -z, x'
'z, -x, -y'
'-y, z, -x'
'-z, -x, y'
'-z, x, -y'
'y, -z, -x'
'y, x, -z'
'-y, -x, -z'
'-x, z, y'
'-x, -z, -y'
'z, -y, x'
'-z, -y, -x'
'x, y+1/2, z+1/2'
'-y, x+1/2, z+1/2'
'-x, -y+1/2, z+1/2'
'y, -x+1/2, z+1/2'
'x, -z+1/2, y+1/2'
'x, -y+1/2, -z+1/2'
'x, z+1/2, -y+1/2'
'z, y+1/2, -x+1/2'
'-x, y+1/2, -z+1/2'
'-z, y+1/2, x+1/2'
'z, x+1/2, y+1/2'
'y, z+1/2, x+1/2'
'-y, -z+1/2, x+1/2'
'z, -x+1/2, -y+1/2'
'-y, z+1/2, -x+1/2'
'-z, -x+1/2, y+1/2'
'-z, x+1/2, -y+1/2'
'y, -z+1/2, -x+1/2'
'y, x+1/2, -z+1/2'
'-y, -x+1/2, -z+1/2'
'-x, z+1/2, y+1/2'
'-x, -z+1/2, -y+1/2'
'z, -y+1/2, x+1/2'
'-z, -y+1/2, -x+1/2'
'x+1/2, y, z+1/2'
'-y+1/2, x, z+1/2'
'-x+1/2, -y, z+1/2'
'y+1/2, -x, z+1/2'
'x+1/2, -z, y+1/2'
'x+1/2, -y, -z+1/2'
'x+1/2, z, -y+1/2'
'z+1/2, y, -x+1/2'
'-x+1/2, y, -z+1/2'
'-z+1/2, y, x+1/2'
'z+1/2, x, y+1/2'
'y+1/2, z, x+1/2'
'-y+1/2, -z, x+1/2'
'z+1/2, -x, -y+1/2'
'-y+1/2, z, -x+1/2'
'-z+1/2, -x, y+1/2'
'-z+1/2, x, -y+1/2'
'y+1/2, -z, -x+1/2'
'y+1/2, x, -z+1/2'
'-y+1/2, -x, -z+1/2'
'-x+1/2, z, y+1/2'
'-x+1/2, -z, -y+1/2'
'z+1/2, -y, x+1/2'
'-z+1/2, -y, -x+1/2'
'x+1/2, y+1/2, z'
'-y+1/2, x+1/2, z'
'-x+1/2, -y+1/2, z'
'y+1/2, -x+1/2, z'
'x+1/2, -z+1/2, y'
'x+1/2, -y+1/2, -z'
'x+1/2, z+1/2, -y'
'z+1/2, y+1/2, -x'
'-x+1/2, y+1/2, -z'
'-z+1/2, y+1/2, x'
'z+1/2, x+1/2, y'
'y+1/2, z+1/2, x'
'-y+1/2, -z+1/2, x'
'z+1/2, -x+1/2, -y'
'-y+1/2, z+1/2, -x'
'-z+1/2, -x+1/2, y'
'-z+1/2, x+1/2, -y'
'y+1/2, -z+1/2, -x'
'y+1/2, x+1/2, -z'
'-y+1/2, -x+1/2, -z'
'-x+1/2, z+1/2, y'
'-x+1/2, -z+1/2, -y'
'z+1/2, -y+1/2, x'
'-z+1/2, -y+1/2, -x'
'-x, -y, -z'
'y, -x, -z'
'x, y, -z'
'-y, x, -z'
'-x, z, -y'
'-x, y, z'
'-x, -z, y'
'-z, -y, x'
'x, -y, z'
'z, -y, -x'
'-z, -x, -y'
'-y, -z, -x'
'y, z, -x'
'-z, x, y'
'y, -z, x'
'z, x, -y'
'z, -x, y'
'-y, z, x'
'-y, -x, z'
'y, x, z'
'x, -z, -y'
'x, z, y'
'-z, y, -x'
'z, y, x'
'-x, -y+1/2, -z+1/2'
'y, -x+1/2, -z+1/2'
'x, y+1/2, -z+1/2'
'-y, x+1/2, -z+1/2'
'-x, z+1/2, -y+1/2'
'-x, y+1/2, z+1/2'
'-x, -z+1/2, y+1/2'
'-z, -y+1/2, x+1/2'
'x, -y+1/2, z+1/2'
'z, -y+1/2, -x+1/2'
'-z, -x+1/2, -y+1/2'
'-y, -z+1/2, -x+1/2'
'y, z+1/2, -x+1/2'
'-z, x+1/2, y+1/2'
'y, -z+1/2, x+1/2'
'z, x+1/2, -y+1/2'
'z, -x+1/2, y+1/2'
'-y, z+1/2, x+1/2'
'-y, -x+1/2, z+1/2'
'y, x+1/2, z+1/2'
'x, -z+1/2, -y+1/2'
'x, z+1/2, y+1/2'
'-z, y+1/2, -x+1/2'
'z, y+1/2, x+1/2'
'-x+1/2, -y, -z+1/2'
'y+1/2, -x, -z+1/2'
'x+1/2, y, -z+1/2'
'-y+1/2, x, -z+1/2'
'-x+1/2, z, -y+1/2'
'-x+1/2, y, z+1/2'
'-x+1/2, -z, y+1/2'
'-z+1/2, -y, x+1/2'
'x+1/2, -y, z+1/2'
'z+1/2, -y, -x+1/2'
'-z+1/2, -x, -y+1/2'
'-y+1/2, -z, -x+1/2'
'y+1/2, z, -x+1/2'
'-z+1/2, x, y+1/2'
'y+1/2, -z, x+1/2'
'z+1/2, x, -y+1/2'
'z+1/2, -x, y+1/2'
'-y+1/2, z, x+1/2'
'-y+1/2, -x, z+1/2'
'y+1/2, x, z+1/2'
'x+1/2, -z, -y+1/2'
'x+1/2, z, y+1/2'
'-z+1/2, y, -x+1/2'
'z+1/2, y, x+1/2'
'-x+1/2, -y+1/2, -z'
'y+1/2, -x+1/2, -z'
'x+1/2, y+1/2, -z'
'-y+1/2, x+1/2, -z'
'-x+1/2, z+1/2, -y'
'-x+1/2, y+1/2, z'
'-x+1/2, -z+1/2, y'
'-z+1/2, -y+1/2, x'
'x+1/2, -y+1/2, z'
'z+1/2, -y+1/2, -x'
'-z+1/2, -x+1/2, -y'
'-y+1/2, -z+1/2, -x'
'y+1/2, z+1/2, -x'
'-z+1/2, x+1/2, y'
'y+1/2, -z+1/2, x'
'z+1/2, x+1/2, -y'
'z+1/2, -x+1/2, y'
'-y+1/2, z+1/2, x'
'-y+1/2, -x+1/2, z'
'y+1/2, x+1/2, z'
'x+1/2, -z+1/2, -y'
'x+1/2, z+1/2, y'
'-z+1/2, y+1/2, -x'
'z+1/2, y+1/2, x'

loop_
_atom_site_label
_atom_site_type_symbol
_atom_site_fract_x
_atom_site_fract_y
_atom_site_fract_z
_atom_site_U_iso_or_equiv
_atom_site_adp_type
_atom_site_occupancy
_atom_site_site_symmetry_order
_atom_site_calc_flag
_atom_site_refinement_flags_posn
_atom_site_refinement_flags_adp
_atom_site_refinement_flags_occupancy
_atom_site_disorder_assembly
_atom_site_disorder_group
C1 C 0.500000 0.58275(14) 0.08275(14) 0.112(3) Uani 1 4 d S TU P . .
C2 C 0.500000 0.61139(16) 0.11139(16) 0.170(5) Uani 1 4 d DS TU P . .
C3 C 0.500000 0.64733(18) 0.1019(3) 0.229(5) Uani 1 2 d DS TU P . .
H3 H 0.500000 0.653816 0.077488 0.275 Uiso 1 2 calc R U P . .
C4 C 0.500000 0.6739(3) 0.1280(2) 0.255(6) Uani 1 2 d DS TU P A .
H4 H 0.500000 0.698355 0.121597 0.306 Uiso 1 2 calc R U P . .
C5 C 0.500000 0.6637(3) 0.1637(3) 0.284(8) Uani 1 4 d DS TU P . .
Fe1 Fe 0.500000 0.750000 0.250000 0.305(4) Uani 1 8 d DS TU P . .
O4 O 0.500000 0.55054(12) 0.09497(11) 0.0999(14) Uani 1 2 d S TU P . .
O5 O 0.53250(14) 0.46750(14) 0.03250(14) 0.097(3) Uani 1 6 d S TU P . .
Zr1 Zr 0.500000 0.500000 0.06580(2) 0.0443(3) Uani 1 8 d S TU P . .
B1 B 0.4998(2) 0.69298(15) 0.19208(17) 0.304(7) Uani 0.25 1 d G U P A -1
C6 C 0.4864(8) 0.78748(17) 0.18813(18) 0.302(12) Uani 0.25 1 d DG U P . -1
C7 C 0.5707(2) 0.7304(5) 0.2459(5) 0.299(12) Uani 0.25 1 d DG U P . -1
C8 C 0.4524(6) 0.6998(4) 0.2766(4) 0.315(13) Uani 0.25 1 d DG U P . -1
N1 N 0.4919(5) 0.75479(15) 0.19986(16) 0.292(8) Uani 0.25 1 d DG U P A -1
N2 N 0.5389(2) 0.7217(3) 0.2332(3) 0.295(8) Uani 0.25 1 d DG U P A -1
N3 N 0.4717(3) 0.7074(2) 0.2481(3) 0.311(9) Uani 0.25 1 d DG U P A -1
O1 O 0.4912(4) 0.72835(16) 0.17532(16) 0.296(8) Uani 0.25 1 d G U P A -1
O2 O 0.5362(2) 0.6943(3) 0.2096(3) 0.301(9) Uani 0.25 1 d G U P A -1
O3 O 0.4706(3) 0.6849(3) 0.2196(3) 0.318(9) Uani 0.25 1 d G U P A -1

loop_
_atom_site_aniso_label
_atom_site_aniso_U_11
_atom_site_aniso_U_22
_atom_site_aniso_U_33
_atom_site_aniso_U_23
_atom_site_aniso_U_13
_atom_site_aniso_U_12
C1 0.190(9) 0.073(3) 0.073(3) -0.042(4) 0.000 0.000
C2 0.293(12) 0.109(5) 0.109(5) -0.068(6) 0.000 0.000
C3 0.366(13) 0.141(8) 0.182(9) -0.096(7) 0.000 0.000
C4 0.331(9) 0.216(8) 0.218(8) -0.067(7) 0.000 0.000
C5 0.435(16) 0.209(9) 0.209(9) -0.123(11) 0.000 0.000
Fe1 0.540(10) 0.188(3) 0.188(3) -0.151(4) 0.000 0.000
O4 0.136(4) 0.089(3) 0.075(3) -0.043(2) 0.000 0.000
O5 0.097(3) 0.097(3) 0.097(3) -0.052(3) 0.052(3) -0.052(3)
Zr1 0.0526(3) 0.0526(3) 0.0278(3) 0.000 0.000 0.000
B1 0.489(16) 0.202(11) 0.222(12) -0.133(11) 0.015(13) 0.010(13)
C6 0.52(3) 0.148(16) 0.234(19) -0.068(17) 0.04(2) -0.01(2)
C7 0.51(3) 0.18(2) 0.22(2) -0.113(17) -0.01(2) 0.00(2)
C8 0.53(3) 0.178(19) 0.24(2) -0.133(19) -0.02(2) 0.02(2)
N1 0.519(18) 0.158(11) 0.200(12) -0.141(10) 0.030(15) 0.007(15)
N2 0.517(18) 0.174(13) 0.193(14) -0.149(11) -0.004(13) -0.004(13)
N3 0.527(18) 0.193(13) 0.212(15) -0.145(13) 0.000(15) 0.013(14)
O1 0.50(2) 0.186(12) 0.197(12) -0.155(10) 0.027(16) -0.003(16)
O2 0.508(18) 0.180(13) 0.215(15) -0.167(11) 0.032(15) 0.011(14)
O3 0.510(19) 0.208(14) 0.235(16) -0.129(15) -0.002(16) 0.028(16)

loop_
_atom_type_symbol
_atom_type_description
_atom_type_scat_dispersion_real
_atom_type_scat_dispersion_imag
_atom_type_scat_source
C C 0.0181 0.0091 'International Tables Vol C Tables 4.2.6.8 and 6.1.1.4'
H H 0.0000 0.0000 'International Tables Vol C Tables 4.2.6.8 and 6.1.1.4'
B B 0.0090 0.0039 'International Tables Vol C Tables 4.2.6.8 and 6.1.1.4'
Fe Fe -1.1336 3.1974 'International Tables Vol C Tables 4.2.6.8 and 6.1.1.4'
N N 0.0311 0.0180 'International Tables Vol C Tables 4.2.6.8 and 6.1.1.4'
O O 0.0492 0.0322 'International Tables Vol C Tables 4.2.6.8 and 6.1.1.4'
Zr Zr -0.1862 2.2449 'International Tables Vol C Tables 4.2.6.8 and 6.1.1.4'

loop_
_geom_angle_atom_site_label_1
_geom_angle_atom_site_label_2
_geom_angle_atom_site_label_3
_geom_angle
_geom_angle_site_symmetry_1
_geom_angle_site_symmetry_3
_geom_angle_publ_flag
C2 C1 C2 0.0(7) . 142_554 ?
C2 C1 C2 0.0(7) 142_554 45_654 ?
C2 C1 C2 0.0(7) . 45_654 ?
C2 C1 C2 0.0(7) . 102_655 ?
C2 C1 C2 0.0(7) 142_554 102_655 ?
C2 C1 C2 0.0(7) 102_655 45_654 ?
O4 C1 C2 114.2(3) 45_654 . ?
O4 C1 C2 114.2(3) . . ?
O4 C1 C2 114.2(3) . 142_554 ?
O4 C1 C2 114.2(3) . 45_654 ?
O4 C1 C2 114.2(3) 45_654 102_655 ?
O4 C1 C2 114.2(3) 45_654 142_554 ?
O4 C1 C2 114.2(3) 45_654 45_654 ?
O4 C1 C2 114.2(3) . 102_655 ?
O4 C1 O4 131.6(7) . 45_654 ?
C2 C2 C1 0.0(3) 102_655 . ?
C2 C2 C2 0(3) 102_655 45_654 ?
C2 C2 C2 0(3) 102_655 142_554 ?
C2 C2 C2 0(3) 45_654 142_554 ?
C3 C2 C1 120.2(6) 142_554 . ?
C3 C2 C1 120.2(6) 45_654 . ?
C3 C2 C1 120.2(6) . . ?
C3 C2 C3 0.0(9) 142_554 45_654 ?
C3 C2 C3 119.5(11) . 142_554 ?
C3 C2 C3 119.5(11) . 45_654 ?
C2 C3 H3 119.6 . . ?
C2 C3 C4 120.7(12) . . ?
C4 C3 H3 119.6 . . ?
C3 C4 H4 120.7 . . ?
C5 C4 C3 118.5(13) . . ?
C5 C4 H4 120.7 . . ?
C4 C5 C4 122.0(15) 45_654 . ?
C4 C5 B1 119.9(8) 45_654 . ?
C4 C5 B1 118.1(8) . . ?
N1 Fe1 N3 87.4(2) . . ?
N1 Fe1 N3 136.7(4) . 117_566 ?
N2 Fe1 N1 81.30(19) . . ?
N2 Fe1 N1 129.5(4) 117_566 . ?
N2 Fe1 N2 77.6(3) 117_566 . ?
N2 Fe1 N3 135.8(4) 117_566 . ?
N2 Fe1 N3 135.8(4) . 117_566 ?
N2 Fe1 N3 86.9(2) 117_566 117_566 ?
N2 Fe1 N3 86.9(2) . . ?
N3 Fe1 N3 75.9(3) . 117_566 ?
C1 O4 Zr1 129.2(4) . . ?
Zr1 O5 Zr1 110.1(2) . 29_554 ?
Zr1 O5 Zr1 110.1(2) . 56 ?
Zr1 O5 Zr1 110.1(2) 29_554 56 ?
O4 Zr1 O4 75.53(12) 4_565 3_665 ?
O4 Zr1 O4 75.53(12) 2_655 3_665 ?
O4 Zr1 O4 120.0(3) 3_665 . ?
O4 Zr1 O4 75.53(12) 2_655 . ?
O4 Zr1 O4 120.0(3) 4_565 2_655 ?
O4 Zr1 O4 75.53(12) 4_565 . ?
O4 Zr1 Zr1 165.00(13) 2_655 56 ?
O4 Zr1 Zr1 110.70(9) . 152_564 ?
O4 Zr1 Zr1 74.99(13) 4_565 56 ?
O4 Zr1 Zr1 110.70(9) 4_565 125_655 ?
O4 Zr1 Zr1 165.00(13) 3_665 125_655 ?
O4 Zr1 Zr1 164.99(13) . 29_554 ?
O4 Zr1 Zr1 110.70(9) 3_665 56 ?
O4 Zr1 Zr1 110.70(9) 2_655 125_655 ?
O4 Zr1 Zr1 74.99(13) . 125_655 ?
O4 Zr1 Zr1 165.00(13) 4_565 152_564 ?
O4 Zr1 Zr1 110.70(9) 4_565 29_554 ?
O4 Zr1 Zr1 110.70(9) 2_655 29_554 ?
O4 Zr1 Zr1 74.99(13) 3_665 29_554 ?
O4 Zr1 Zr1 110.70(9) . 56 ?
O4 Zr1 Zr1 110.70(9) 3_665 152_564 ?
O4 Zr1 Zr1 74.99(13) 2_655 152_564 ?
O5 Zr1 O4 78.3(2) . 4_565 ?
O5 Zr1 O4 142.11(5) 3_665 4_565 ?
O5 Zr1 O4 78.3(2) 4_565 2_655 ?
O5 Zr1 O4 78.3(2) 2_655 . ?
O5 Zr1 O4 78.3(2) 2_655 4_565 ?
O5 Zr1 O4 142.11(5) 2_655 3_665 ?
O5 Zr1 O4 142.11(5) . . ?
O5 Zr1 O4 142.11(5) 4_565 4_565 ?
O5 Zr1 O4 78.3(2) 4_565 3_665 ?
O5 Zr1 O4 78.3(2) 3_665 2_655 ?
O5 Zr1 O4 78.3(2) . 3_665 ?
O5 Zr1 O4 142.11(5) . 2_655 ?
O5 Zr1 O4 142.11(5) 4_565 . ?
O5 Zr1 O4 142.11(5) 2_655 2_655 ?
O5 Zr1 O4 78.3(2) 3_665 . ?
O5 Zr1 O4 142.11(5) 3_665 3_665 ?
O5 Zr1 O5 69.9(2) 4_565 3_665 ?
O5 Zr1 O5 69.9(2) . 2_655 ?
O5 Zr1 O5 69.9(2) . 4_565 ?
O5 Zr1 O5 108.2(5) . 3_665 ?
O5 Zr1 O5 108.2(5) 4_565 2_655 ?
O5 Zr1 O5 69.9(2) 3_665 2_655 ?
O5 Zr1 Zr1 89.4(2) . 125_655 ?
O5 Zr1 Zr1 34.94(11) 3_665 125_655 ?
O5 Zr1 Zr1 89.4(2) 2_655 152_564 ?
O5 Zr1 Zr1 34.94(11) 4_565 152_564 ?
O5 Zr1 Zr1 34.94(11) 2_655 125_655 ?
O5 Zr1 Zr1 34.94(11) 2_655 56 ?
O5 Zr1 Zr1 34.94(11) 3_665 152_564 ?
O5 Zr1 Zr1 34.94(11) 4_565 29_554 ?
O5 Zr1 Zr1 89.4(2) 3_665 56 ?
O5 Zr1 Zr1 89.4(2) 2_655 29_554 ?
O5 Zr1 Zr1 89.4(2) 4_565 125_655 ?
O5 Zr1 Zr1 89.4(2) . 152_564 ?
O5 Zr1 Zr1 34.94(11) . 56 ?
O5 Zr1 Zr1 34.94(11) . 29_554 ?
O5 Zr1 Zr1 89.4(2) 4_565 56 ?
O5 Zr1 Zr1 89.4(2) 3_665 29_554 ?
Zr1 Zr1 Zr1 60.002(1) 152_564 125_655 ?
Zr1 Zr1 Zr1 90.003(1) 29_554 125_655 ?
Zr1 Zr1 Zr1 60.002(1) 29_554 56 ?
Zr1 Zr1 Zr1 60.002(1) 125_655 56 ?
Zr1 Zr1 Zr1 60.0 152_564 29_554 ?
Zr1 Zr1 Zr1 90.003(1) 152_564 56 ?
C5 B1 O3 109.3(3) . . ?
O1 B1 C5 110.1(3) . . ?
O1 B1 O2 110.1 . . ?
O1 B1 O3 107.6 . . ?
O2 B1 C5 108.7(3) . . ?
O2 B1 O3 111.0 . . ?
C6 C6 N1 114.9 117_566 . ?
C7 C7 N2 115.5 117_566 . ?
C8 C8 N3 114.8 117_566 . ?
C6 N1 Fe1 116.10(16) . . ?
C6 N1 O1 116.8 . . ?
O1 N1 Fe1 127.07(16) . . ?
C7 N2 Fe1 115.43(16) . . ?
C7 N2 O2 119.2 . . ?
O2 N2 Fe1 125.39(16) . . ?
C8 N3 Fe1 116.89(15) . . ?
C8 N3 O3 119.0 . . ?
O3 N3 Fe1 124.13(15) . . ?
N1 O1 B1 111.0 . . ?
N2 O2 B1 111.9 . . ?
N3 O3 B1 112.6 . . ?

loop_
_geom_bond_atom_site_label_1
_geom_bond_atom_site_label_2
_geom_bond_distance
_geom_bond_site_symmetry_2
_geom_bond_publ_flag
C1 C2 1.523(11) . ?
C1 C2 1.523(11) 45_654 ?
C1 C2 1.523(11) 102_655 ?
C1 C2 1.523(11) 142_554 ?
C1 O4 1.295(6) . ?
C1 O4 1.295(6) 45_654 ?
C2 C2 0.000000(1) 142_554 ?
C2 C2 0.000000(1) 102_655 ?
C2 C2 0.000000(1) 45_654 ?
C2 C3 1.397(6) . ?
C2 C3 1.397(6) 45_654 ?
C2 C3 1.397(6) 142_554 ?
C3 H3 0.9500 . ?
C3 C4 1.401(6) . ?
C4 H4 0.9500 . ?
C4 C5 1.394(6) . ?
C5 B1 1.533(14) . ?
Fe1 N1 1.917(6) . ?
Fe1 N2 1.916(7) 117_566 ?
Fe1 N2 1.916(6) . ?
Fe1 N3 1.924(6) 117_566 ?
Fe1 N3 1.924(6) . ?
O4 Zr1 2.193(4) . ?
O5 Zr1 2.133(3) 29_554 ?
O5 Zr1 2.133(3) . ?
O5 Zr1 2.133(3) 56 ?
Zr1 Zr1 3.4974(8) 56 ?
Zr1 Zr1 3.4974(8) 152_564 ?
Zr1 Zr1 3.4974(8) 125_655 ?
Zr1 Zr1 3.4974(8) 29_554 ?
B1 O1 1.5058 . ?
B1 O2 1.5220 . ?
B1 O3 1.5379 . ?
C6 C6 1.297(8) 117_566 ?
C6 N1 1.3217 . ?
C7 C7 1.259(10) 117_566 ?
C7 N2 1.3281 . ?
C8 C8 1.255(10) 117_566 ?
C8 N3 1.3247 . ?
N1 O1 1.3561 . ?
N2 O2 1.3599 . ?
N3 O3 1.3649 . ?

loop_
_geom_torsion_atom_site_label_1
_geom_torsion_atom_site_label_2
_geom_torsion_atom_site_label_3
_geom_torsion_atom_site_label_4
_geom_torsion
_geom_torsion_site_symmetry_1
_geom_torsion_site_symmetry_2
_geom_torsion_site_symmetry_3
_geom_torsion_site_symmetry_4
_geom_torsion_publ_flag
C1 C2 C3 C4 180.000(2) . . . . ?
C2 C1 C2 C2 0.0 102_655 . . 142_554 ?
C2 C1 C2 C2 0.0 142_554 . . 45_654 ?
C2 C1 C2 C2 0.0 102_655 . . 45_654 ?
C2 C1 C2 C2 0.0 142_554 . . 102_655 ?
C2 C1 C2 C2 0.0 45_654 . . 102_655 ?
C2 C1 C2 C2 0.0 45_654 . . 142_554 ?
C2 C1 C2 C3 0.0 142_554 . . 45_654 ?
C2 C1 C2 C3 0.0 45_654 . . 45_654 ?
C2 C1 C2 C3 0.0 45_654 . . 142_554 ?
C2 C1 C2 C3 0.0 102_655 . . 45_654 ?
C2 C1 C2 C3 0.0 142_554 . . 142_554 ?
C2 C1 C2 C3 0.000(0) 45_654 . . . ?
C2 C1 C2 C3 0.000(0) 142_554 . . . ?
C2 C1 C2 C3 0.000(0) 102_655 . . . ?
C2 C1 C2 C3 0.0 102_655 . . 142_554 ?
C2 C1 O4 Zr1 180.000(1) 102_655 . . . ?
C2 C1 O4 Zr1 180.000(1) . . . . ?
C2 C1 O4 Zr1 180.000(1) 142_554 . . . ?
C2 C1 O4 Zr1 180.000(1) 45_654 . . . ?
C2 C2 C3 C4 0.0(4) 102_655 . . . ?
C2 C2 C3 C4 0.0(4) 142_554 . . . ?
C2 C2 C3 C4 0.0(4) 45_654 . . . ?
C2 C3 C4 C5 0.000(4) . . . . ?
C3 C2 C3 C4 0.000(2) 142_554 . . . ?
C3 C2 C3 C4 0.000(2) 45_654 . . . ?
C3 C4 C5 C4 0.000(3) . . . 45_654 ?
C3 C4 C5 B1 -179.6(3) . . . . ?
C4 C5 B1 O1 12.9(6) . . . . ?
C4 C5 B1 O1 -166.8(6) 45_654 . . . ?
C4 C5 B1 O2 -107.9(6) . . . . ?
C4 C5 B1 O2 72.5(6) 45_654 . . . ?
C4 C5 B1 O3 -48.7(7) 45_654 . . . ?
C4 C5 B1 O3 130.9(6) . . . . ?
C5 B1 O1 N1 -178.2(3) . . . . ?
C5 B1 O2 N2 175.1(3) . . . . ?
C5 B1 O3 N3 172.2(3) . . . . ?
Fe1 N1 O1 B1 -3.0(3) . . . . ?
Fe1 N2 O2 B1 11.3(2) . . . . ?
Fe1 N3 O3 B1 11.6(3) . . . . ?
O4 C1 C2 C2 0.000(1) 45_654 . . 102_655 ?
O4 C1 C2 C2 0.000(1) . . . 142_554 ?
O4 C1 C2 C2 0.000(1) . . . 45_654 ?
O4 C1 C2 C2 0.000(1) 45_654 . . 45_654 ?
O4 C1 C2 C2 0.000(1) 45_654 . . 142_554 ?
O4 C1 C2 C2 0.000(1) . . . 102_655 ?
O4 C1 C2 C3 0.000(2) . . . 45_654 ?
O4 C1 C2 C3 180.000(2) 45_654 . . 45_654 ?
O4 C1 C2 C3 180.000(2) 45_654 . . 142_554 ?
O4 C1 C2 C3 180.000(2) . . . . ?
O4 C1 C2 C3 0.000(2) . . . 142_554 ?
O4 C1 C2 C3 0.000(2) 45_654 . . . ?
O4 C1 O4 Zr1 0.000(1) 45_654 . . . ?
C6 C6 N1 Fe1 -1.6(2) 117_566 . . . ?
C6 C6 N1 O1 178.4 117_566 . . . ?
C6 N1 O1 B1 177.0 . . . . ?
C7 C7 N2 Fe1 5.7(2) 117_566 . . . ?
C7 C7 N2 O2 -174.7 117_566 . . . ?
C7 N2 O2 B1 -168.2 . . . . ?
C8 C8 N3 Fe1 6.3(2) 117_566 . . . ?
C8 C8 N3 O3 -173.6 117_566 . . . ?
C8 N3 O3 B1 -168.4 . . . . ?
O1 B1 O2 N2 54.4 . . . . ?
O1 B1 O3 N3 -68.2 . . . . ?
O2 B1 O1 N1 -58.4 . . . . ?
O2 B1 O3 N3 52.3 . . . . ?
O3 B1 O1 N1 62.7 . . . . ?
O3 B1 O2 N2 -64.7 . . . . ?

loop_
_smtbx_masks_void_nr
_smtbx_masks_void_average_x
_smtbx_masks_void_average_y
_smtbx_masks_void_average_z
_smtbx_masks_void_volume
_smtbx_masks_void_count_electrons
_smtbx_masks_void_content
1 -0.178 -0.424 -0.541 39366.6 7934.4 '144 C4H9,48 C5H11NO'
